data_4507477
loop_
_publ_author_name
'Lie, Sharon'
'Maris, Thierry'
'Malveau, C\'edric'
'Beaudoin, Daniel'
'Helzy, Fatima'
'Wuest, James D.'

_publ_section_title
;
 Molecular Networks Created by Charge-Assisted Hydrogen Bonding in
 Carboxylate Salts of a Bis(amidine)
;
_journal_issue 5
_journal_name_full 'Crystal Growth &amp; Design'
_journal_page_first 1872
_journal_paper_doi 10.1021/cg3014688
_journal_volume 13
_journal_year 2013
_chemical_compound_source 'Synthesized by the authors. See text'
_chemical_formula_moiety '2(C6 H11 N4), C9 H4 O6, H2 O'
_chemical_formula_sum 'C21 H28 N8 O7'
_chemical_formula_weight 504.51
_chemical_name_systematic
; 
 ? 
;
_space_group_IT_number 61
_symmetry_cell_setting orthorhombic
_symmetry_space_group_name_Hall '-P 2ac 2ab'
_symmetry_space_group_name_H-M 'P b c a'
_atom_sites_solution_hydrogens geom
_atom_sites_solution_primary direct
_atom_sites_solution_secondary difmap
_audit_creation_method SHELXL-97
_cell_angle_alpha 90
_cell_angle_beta 90
_cell_angle_gamma 90
_cell_formula_units_Z 8
_cell_length_a 18.2469(6)
_cell_length_b 13.1870(5)
_cell_length_c 18.6203(6)
_cell_measurement_reflns_used 27069
_cell_measurement_temperature 150
_cell_measurement_theta_max 69.68
_cell_measurement_theta_min 4.75
_cell_volume 4480.5(3)
_computing_cell_refinement 'SAINT V7.68A(Bruker AXS, 2009)'
_computing_data_collection 'APEX2  (Bruker AXS, 2009)'
_computing_data_reduction 'SAINT V7.68A(Bruker AXS, 2009)'
_computing_molecular_graphics 'SHELXTL v6.12 (Bruker AXS, 2001)'
_computing_publication_material 'UdMX (Maris, 2004)'
_computing_structure_refinement 'SHELXL97 (Sheldrick, 2008)'
_computing_structure_solution 'SHELXS97 (Sheldrick, 2008)'
_diffrn_ambient_temperature 150
_diffrn_detector_area_resol_mean 8.3
_diffrn_measured_fraction_theta_full 0.994
_diffrn_measured_fraction_theta_max 0.994
_diffrn_measurement_device_type 'Bruker Microstar'
_diffrn_measurement_method \w
_diffrn_radiation_monochromator 'Helios optics'
_diffrn_radiation_source 'Rotating Anode'
_diffrn_radiation_type CuK\a
_diffrn_radiation_wavelength 1.54178
_diffrn_reflns_av_R_equivalents 0.055
_diffrn_reflns_av_sigmaI/netI 0.0208
_diffrn_reflns_limit_h_max 22
_diffrn_reflns_limit_h_min -22
_diffrn_reflns_limit_k_max 15
_diffrn_reflns_limit_k_min -16
_diffrn_reflns_limit_l_max 22
_diffrn_reflns_limit_l_min -20
_diffrn_reflns_number 94678
_diffrn_reflns_theta_full 70.07
_diffrn_reflns_theta_max 70.07
_diffrn_reflns_theta_min 4.75
_exptl_absorpt_coefficient_mu 0.967
_exptl_absorpt_correction_T_max 0.9528
_exptl_absorpt_correction_T_min 0.8258
_exptl_absorpt_correction_type multi-scan
_exptl_absorpt_process_details 'Sadabs (Sheldrick, 2008)'
_exptl_crystal_colour Colorless
_exptl_crystal_density_diffrn 1.496
_exptl_crystal_density_method 'not measured'
_exptl_crystal_description Block
_exptl_crystal_F_000 2128
_exptl_crystal_size_max 0.15
_exptl_crystal_size_mid 0.06
_exptl_crystal_size_min 0.05
_refine_diff_density_max 0.288
_refine_diff_density_min -0.323
_refine_diff_density_rms 0.045
_refine_ls_extinction_method none
_refine_ls_goodness_of_fit_ref 1.103
_refine_ls_matrix_type full
_refine_ls_number_parameters 342
_refine_ls_number_reflns 4235
_refine_ls_number_restraints 10
_refine_ls_restrained_S_all 1.102
_refine_ls_R_factor_all 0.0480
_refine_ls_R_factor_gt 0.0453
_refine_ls_shift/su_max 0.000
_refine_ls_shift/su_mean 0.000
_refine_ls_structure_factor_coef Fsqd
_refine_ls_weighting_details 'calc w=1/[\s^2^(Fo^2^)+(0.0487P)^2^+2.9553P] where P=(Fo^2^+2Fc^2^)/3'
_refine_ls_weighting_scheme calc
_refine_ls_wR_factor_gt 0.1164
_refine_ls_wR_factor_ref 0.1184
_reflns_number_gt 3945
_reflns_number_total 4235
_reflns_threshold_expression I>2\s(I)
_cod_data_source_file cg3014688_si_002.cif
_cod_data_source_block jw1623
_cod_depositor_comments
;
The following automatic conversions were performed:

'_symmetry_cell_setting' value 'Orthorhombic' changed to
'orthorhombic' according to
/home/saulius/struct/CIF-dictionaries/cif_core.dic dictionary named
'cif_core.dic' version 2.4.2 from 2011-04-26.

Automatic conversion script
Id: cif_fix_values 1891 2012-01-12 08:04:46Z andrius 
;
_cod_original_sg_symbol_H-M Pbca
_cod_database_code 4507477

loop_
_symmetry_equiv_pos_as_xyz
'x, y, z'
'-x+1/2, -y, z+1/2'
'x+1/2, -y+1/2, -z'
'-x, y+1/2, -z+1/2'
'-x, -y, -z'
'x-1/2, y, -z-1/2'
'-x-1/2, y-1/2, z'
'x, -y-1/2, z-1/2'

loop_
_atom_site_label
_atom_site_type_symbol
_atom_site_fract_x
_atom_site_fract_y
_atom_site_fract_z
_atom_site_U_iso_or_equiv
_atom_site_adp_type
_atom_site_occupancy
_atom_site_symmetry_multiplicity
_atom_site_calc_flag
_atom_site_refinement_flags
_atom_site_disorder_assembly
_atom_site_disorder_group
C1 C 0.25045(9) 0.61905(11) 0.09908(8) 0.0221(3) Uani 1 1 d . . .
C2 C 0.17953(8) 0.61571(11) 0.12717(8) 0.0221(3) Uani 1 1 d . . .
H2 H 0.1387 0.6093 0.0958 0.027 Uiso 1 1 calc R . .
C3 C 0.16852(8) 0.62166(12) 0.20088(8) 0.0226(3) Uani 1 1 d . . .
C4 C 0.22857(9) 0.62991(12) 0.24684(8) 0.0241(3) Uani 1 1 d . . .
H4 H 0.2210 0.6341 0.2972 0.029 Uiso 1 1 calc R . .
C5 C 0.29918(8) 0.63206(12) 0.21944(8) 0.0229(3) Uani 1 1 d . . .
C6 C 0.30981(8) 0.62750(12) 0.14552(8) 0.0231(3) Uani 1 1 d . . .
H6 H 0.3581 0.6302 0.1266 0.028 Uiso 1 1 calc R . .
C7 C 0.26215(9) 0.61501(12) 0.01867(8) 0.0246(3) Uani 1 1 d . . .
C8 C 0.09373(8) 0.62157(12) 0.23380(8) 0.0245(3) Uani 1 1 d . . .
C9 C 0.36431(8) 0.63710(12) 0.26854(8) 0.0245(3) Uani 1 1 d . . .
O1 O 0.32745(6) 0.61663(10) -0.00389(6) 0.0332(3) Uani 1 1 d . . .
O2 O 0.20656(7) 0.61060(11) -0.02003(6) 0.0386(3) Uani 1 1 d . . .
O3 O 0.03971(6) 0.62141(9) 0.18726(6) 0.0284(3) Uani 1 1 d . . .
H3 H -0.0004 0.6248 0.2092 0.043 Uiso 1 1 calc R . .
O4 O 0.08519(6) 0.62249(11) 0.29874(6) 0.0386(3) Uani 1 1 d . . .
O5 O 0.35459(6) 0.65527(10) 0.33385(6) 0.0322(3) Uani 1 1 d . . .
O6 O 0.42609(6) 0.62193(10) 0.23989(6) 0.0333(3) Uani 1 1 d . . .
N1 N 0.23238(7) 0.62157(10) 0.71554(7) 0.0256(3) Uani 1 1 d . . .
N2 N 0.20935(8) 0.61225(14) 0.83442(8) 0.0405(4) Uani 1 1 d . . .
H2A H 0.2203 0.6063 0.8802 0.049 Uiso 1 1 calc R . .
N3 N 0.38497(7) 0.62412(11) 0.74155(7) 0.0292(3) Uani 1 1 d . . .
H3A H 0.3735 0.6280 0.6957 0.035 Uiso 1 1 calc R . .
N4 N 0.36735(7) 0.61047(11) 0.85772(7) 0.0296(3) Uani 1 1 d . . .
H4A H 0.3432 0.6027 0.8982 0.036 Uiso 1 1 calc R . .
C10 C 0.25758(9) 0.61677(12) 0.78022(8) 0.0253(3) Uani 1 1 d . . .
C11 C 0.15154(9) 0.61913(13) 0.72301(8) 0.0263(3) Uani 1 1 d . . .
H11A H 0.1312 0.5574 0.7002 0.032 Uiso 1 1 calc R . .
H11B H 0.1293 0.6794 0.7000 0.032 Uiso 1 1 calc R . .
C12 C 0.13574(9) 0.61890(14) 0.80464(9) 0.0297(4) Uani 1 1 d . . .
H12A H 0.1108 0.6820 0.8199 0.036 Uiso 1 1 calc R . .
H12B H 0.1055 0.5598 0.8187 0.036 Uiso 1 1 calc R . .
C13 C 0.33731(9) 0.61689(12) 0.79412(8) 0.0256(3) Uani 1 1 d . . .
C14 C 0.45998(9) 0.62474(14) 0.76989(9) 0.0293(4) Uani 1 1 d . . .
H14A H 0.4860 0.6880 0.7567 0.035 Uiso 1 1 calc R . .
H14B H 0.4883 0.5658 0.7521 0.035 Uiso 1 1 calc R . .
C15 C 0.44756(9) 0.61820(17) 0.85157(10) 0.0388(5) Uani 1 1 d . . .
H15A H 0.4719 0.5577 0.8721 0.047 Uiso 1 1 calc R . .
H15B H 0.4661 0.6796 0.8762 0.047 Uiso 1 1 calc R . .
N5 N 0.25941(7) 0.64095(11) 0.44679(7) 0.0280(3) Uani 1 1 d . . .
H5 H 0.2842 0.6438 0.4063 0.034 Uiso 1 1 calc R . .
N6 N 0.24089(7) 0.63140(10) 0.56268(7) 0.0256(3) Uani 1 1 d . . .
H6A H 0.2518 0.6267 0.6086 0.031 Uiso 1 1 calc R . .
N7 N 0.41822(8) 0.62712(13) 0.47071(8) 0.0385(4) Uani 1 1 d . . .
H7 H 0.4083 0.6152 0.4252 0.046 Uiso 1 1 calc R . .
N8 N 0.39333(8) 0.63740(12) 0.58905(7) 0.0340(4) Uani 1 1 d . . .
C16 C 0.28900(9) 0.63460(12) 0.51057(8) 0.0235(3) Uani 1 1 d . . .
C17 C 0.17894(9) 0.64266(14) 0.45208(9) 0.0294(4) Uani 1 1 d . . .
H17A H 0.1569 0.5839 0.4271 0.035 Uiso 1 1 calc R . .
H17B H 0.1586 0.7060 0.4317 0.035 Uiso 1 1 calc R . .
C18 C 0.16592(9) 0.63679(13) 0.53370(9) 0.0274(4) Uani 1 1 d . . .
H18A H 0.1399 0.6978 0.5514 0.033 Uiso 1 1 calc R . .
H18B H 0.1373 0.5757 0.5466 0.033 Uiso 1 1 calc R . .
C19 C 0.36906(9) 0.63333(13) 0.52452(9) 0.0266(4) Uani 1 1 d . . .
C20 C 0.49081(10) 0.64362(18) 0.50122(10) 0.0416(5) Uani 1 1 d . . .
H20A H 0.5100 0.7117 0.4890 0.050 Uiso 1 1 calc R . .
H20B H 0.5260 0.5913 0.4851 0.050 Uiso 1 1 calc R . .
C21 C 0.47422(10) 0.63419(19) 0.58220(10) 0.0465(5) Uani 1 1 d . . .
H21A H 0.4937 0.5695 0.6013 0.056 Uiso 1 1 calc R . .
H21B H 0.4969 0.6909 0.6090 0.056 Uiso 1 1 calc R . .
O7A O -0.0135(2) 0.6079(4) 0.4421(3) 0.0646(8) Uani 0.534(4) 1 d PD A 1
H7A H 0.006(3) 0.623(4) 0.4008(16) 0.097 Uiso 0.534(4) 1 d PD A 1
H7B H -0.0576(15) 0.629(5) 0.452(4) 0.097 Uiso 0.534(4) 1 d PD A 1
O7B O -0.0215(3) 0.5801(4) 0.4764(3) 0.0646(8) Uani 0.466(4) 1 d PD A 2
H7C H -0.0675(12) 0.596(6) 0.480(4) 0.097 Uiso 0.466(4) 1 d PD A 2
H7D H -0.018(4) 0.517(2) 0.491(5) 0.097 Uiso 0.466(4) 1 d PD A 2

loop_
_atom_site_aniso_label
_atom_site_aniso_U_11
_atom_site_aniso_U_22
_atom_site_aniso_U_33
_atom_site_aniso_U_23
_atom_site_aniso_U_13
_atom_site_aniso_U_12
C1 0.0222(7) 0.0255(8) 0.0185(8) 0.0012(6) 0.0000(6) 0.0017(6)
C2 0.0202(7) 0.0268(8) 0.0194(7) 0.0006(6) -0.0033(6) 0.0014(6)
C3 0.0178(7) 0.0290(8) 0.0211(8) 0.0004(6) -0.0007(6) 0.0013(6)
C4 0.0214(8) 0.0351(9) 0.0159(7) -0.0009(6) -0.0004(6) -0.0007(6)
C5 0.0185(7) 0.0308(8) 0.0194(7) 0.0010(6) -0.0010(6) 0.0003(6)
C6 0.0194(7) 0.0300(8) 0.0199(7) 0.0012(6) 0.0018(6) 0.0015(6)
C7 0.0262(8) 0.0282(8) 0.0194(8) -0.0001(6) 0.0010(6) 0.0018(6)
C8 0.0197(8) 0.0324(8) 0.0216(8) -0.0006(6) -0.0006(6) -0.0007(6)
C9 0.0191(8) 0.0363(9) 0.0182(8) 0.0005(6) -0.0002(6) -0.0009(6)
O1 0.0261(6) 0.0522(8) 0.0214(6) 0.0002(5) 0.0049(5) 0.0044(5)
O2 0.0290(6) 0.0691(9) 0.0177(6) -0.0008(6) -0.0029(5) -0.0021(6)
O3 0.0148(5) 0.0482(7) 0.0220(5) 0.0012(5) -0.0002(4) 0.0013(5)
O4 0.0216(6) 0.0742(9) 0.0200(6) -0.0033(6) 0.0017(5) -0.0023(6)
O5 0.0224(6) 0.0574(8) 0.0168(5) -0.0014(5) -0.0009(4) -0.0023(5)
O6 0.0157(5) 0.0598(8) 0.0243(6) -0.0057(5) -0.0011(4) 0.0009(5)
N1 0.0209(7) 0.0359(8) 0.0199(6) -0.0004(5) 0.0005(5) -0.0015(5)
N2 0.0188(7) 0.0863(13) 0.0165(7) 0.0017(7) -0.0003(5) 0.0004(7)
N3 0.0202(7) 0.0484(9) 0.0188(7) -0.0024(6) 0.0017(5) -0.0023(6)
N4 0.0211(7) 0.0484(9) 0.0193(7) -0.0015(6) 0.0004(5) 0.0008(6)
C10 0.0215(8) 0.0351(9) 0.0192(8) 0.0000(6) 0.0021(6) 0.0003(6)
C11 0.0211(8) 0.0368(9) 0.0210(8) 0.0004(6) 0.0000(6) 0.0012(6)
C12 0.0197(8) 0.0477(10) 0.0219(8) -0.0013(7) 0.0008(6) 0.0007(7)
C13 0.0223(8) 0.0335(8) 0.0209(8) -0.0021(6) 0.0011(6) 0.0000(6)
C14 0.0183(8) 0.0440(10) 0.0257(8) -0.0044(7) 0.0009(6) -0.0027(7)
C15 0.0217(8) 0.0682(13) 0.0265(9) -0.0075(8) -0.0021(7) 0.0006(8)
N5 0.0233(7) 0.0434(8) 0.0173(6) 0.0005(6) -0.0006(5) -0.0004(6)
N6 0.0218(7) 0.0378(8) 0.0172(6) 0.0011(5) -0.0010(5) 0.0006(5)
N7 0.0225(7) 0.0730(11) 0.0200(7) 0.0018(7) 0.0001(6) 0.0007(7)
N8 0.0226(7) 0.0583(10) 0.0210(7) 0.0039(6) -0.0017(5) 0.0008(6)
C16 0.0237(8) 0.0267(8) 0.0203(7) -0.0005(6) -0.0006(6) 0.0006(6)
C17 0.0222(8) 0.0435(10) 0.0225(8) 0.0004(7) -0.0027(6) -0.0026(7)
C18 0.0213(8) 0.0385(9) 0.0225(8) -0.0016(7) -0.0011(6) -0.0008(6)
C19 0.0227(8) 0.0351(9) 0.0219(8) 0.0025(6) -0.0007(6) 0.0005(6)
C20 0.0232(9) 0.0759(14) 0.0257(9) 0.0082(9) -0.0003(7) -0.0003(9)
C21 0.0234(9) 0.0902(16) 0.0260(9) 0.0087(9) -0.0019(7) 0.0001(9)
O7A 0.0598(15) 0.080(2) 0.054(2) 0.0049(18) -0.0036(19) 0.0175(16)
O7B 0.0598(15) 0.080(2) 0.054(2) 0.0049(18) -0.0036(19) 0.0175(16)

loop_
_atom_type_symbol
_atom_type_description
_atom_type_scat_dispersion_real
_atom_type_scat_dispersion_imag
_atom_type_scat_source
C C 0.0181 0.0091 'International Tables Vol C Tables 4.2.6.8 and 6.1.1.4'
H H 0.0000 0.0000 'International Tables Vol C Tables 4.2.6.8 and 6.1.1.4'
N N 0.0311 0.0180 'International Tables Vol C Tables 4.2.6.8 and 6.1.1.4'
O O 0.0492 0.0322 'International Tables Vol C Tables 4.2.6.8 and 6.1.1.4'

loop_
_geom_angle_atom_site_label_1
_geom_angle_atom_site_label_2
_geom_angle_atom_site_label_3
_geom_angle
_geom_angle_publ_flag
C6 C1 C2 119.43(14) y
C6 C1 C7 120.54(14) y
C2 C1 C7 120.02(14) y
C3 C2 C1 120.15(14) y
C3 C2 H2 119.9 ?
C1 C2 H2 119.9 ?
C2 C3 C4 119.81(14) y
C2 C3 C8 122.46(14) y
C4 C3 C8 117.73(14) y
C5 C4 C3 120.40(14) y
C5 C4 H4 119.8 ?
C3 C4 H4 119.8 ?
C4 C5 C6 119.52(14) y
C4 C5 C9 120.85(14) y
C6 C5 C9 119.62(14) y
C1 C6 C5 120.67(14) y
C1 C6 H6 119.7 ?
C5 C6 H6 119.7 ?
O2 C7 O1 125.19(15) y
O2 C7 C1 117.33(14) y
O1 C7 C1 117.49(14) y
O4 C8 O3 123.97(15) y
O4 C8 C3 121.53(14) y
O3 C8 C3 114.49(13) y
O5 C9 O6 124.54(14) y
O5 C9 C5 119.21(14) y
O6 C9 C5 116.26(13) y
C8 O3 H3 109.5 ?
C10 N1 C11 105.43(13) y
C10 N2 C12 108.44(13) y
C10 N2 H2A 125.8 ?
C12 N2 H2A 125.8 ?
C13 N3 C14 110.50(13) y
C13 N3 H3A 124.8 ?
C14 N3 H3A 124.8 ?
C13 N4 C15 109.99(14) y
C13 N4 H4A 125.0 ?
C15 N4 H4A 125.0 ?
N1 C10 N2 118.09(15) y
N1 C10 C13 120.94(14) y
N2 C10 C13 120.96(14) y
N1 C11 C12 106.12(13) y
N1 C11 H11A 110.5 ?
C12 C11 H11A 110.5 ?
N1 C11 H11B 110.5 ?
C12 C11 H11B 110.5 ?
H11A C11 H11B 108.7 ?
N2 C12 C11 101.67(12) y
N2 C12 H12A 111.4 ?
C11 C12 H12A 111.4 ?
N2 C12 H12B 111.4 ?
C11 C12 H12B 111.4 ?
H12A C12 H12B 109.3 ?
N4 C13 N3 113.72(14) y
N4 C13 C10 124.84(14) y
N3 C13 C10 121.44(14) y
N3 C14 C15 102.57(13) y
N3 C14 H14A 111.3 ?
C15 C14 H14A 111.3 ?
N3 C14 H14B 111.3 ?
C15 C14 H14B 111.3 ?
H14A C14 H14B 109.2 ?
N4 C15 C14 103.13(13) y
N4 C15 H15A 111.1 ?
C14 C15 H15A 111.1 ?
N4 C15 H15B 111.1 ?
C14 C15 H15B 111.1 ?
H15A C15 H15B 109.1 ?
C16 N5 C17 110.62(13) y
C16 N5 H5 124.7 ?
C17 N5 H5 124.7 ?
C16 N6 C18 110.48(13) y
C16 N6 H6A 124.8 ?
C18 N6 H6A 124.8 ?
C19 N7 C20 107.82(14) y
C19 N7 H7 126.1 ?
C20 N7 H7 126.1 ?
C19 N8 C21 105.20(14) y
N5 C16 N6 113.47(14) y
N5 C16 C19 124.50(14) y
N6 C16 C19 122.01(14) y
N5 C17 C18 102.66(12) y
N5 C17 H17A 111.2 ?
C18 C17 H17A 111.2 ?
N5 C17 H17B 111.2 ?
C18 C17 H17B 111.2 ?
H17A C17 H17B 109.1 ?
N6 C18 C17 102.76(12) y
N6 C18 H18A 111.2 ?
C17 C18 H18A 111.2 ?
N6 C18 H18B 111.2 ?
C17 C18 H18B 111.2 ?
H18A C18 H18B 109.1 ?
N8 C19 N7 118.01(15) y
N8 C19 C16 120.25(15) y
N7 C19 C16 121.73(14) y
N7 C20 C21 100.99(14) y
N7 C20 H20A 111.6 ?
C21 C20 H20A 111.6 ?
N7 C20 H20B 111.6 ?
C21 C20 H20B 111.6 ?
H20A C20 H20B 109.4 ?
N8 C21 C20 106.09(14) y
N8 C21 H21A 110.5 ?
C20 C21 H21A 110.5 ?
N8 C21 H21B 110.5 ?
C20 C21 H21B 110.5 ?
H21A C21 H21B 108.7 ?
H7A O7A H7B 120(6) ?
H7A O7A H7C 150(5) ?
H7B O7A H7C 34(5) ?
H7B O7B H7C 42(5) ?
H7B O7B H7D 141(6) ?
H7C O7B H7D 107(7) ?

loop_
_geom_bond_atom_site_label_1
_geom_bond_atom_site_label_2
_geom_bond_distance
_geom_bond_publ_flag
C1 C6 1.390(2) y
C1 C2 1.396(2) y
C1 C7 1.513(2) y
C2 C3 1.389(2) y
C2 H2 0.9500 ?
C3 C4 1.395(2) y
C3 C8 1.496(2) y
C4 C5 1.386(2) y
C4 H4 0.9500 ?
C5 C6 1.391(2) y
C5 C9 1.501(2) y
C6 H6 0.9500 ?
C7 O2 1.246(2) y
C7 O1 1.264(2) y
C8 O4 1.219(2) y
C8 O3 1.3125(19) y
C9 O5 1.2520(19) y
C9 O6 1.2631(19) y
O3 H3 0.8400 ?
N1 C10 1.291(2) y
N1 C11 1.482(2) y
N2 C10 1.340(2) y
N2 C12 1.456(2) y
N2 H2a 0.8800 ?
N3 C13 1.313(2) y
N3 C14 1.467(2) y
N3 H3a 0.8800 ?
N4 C13 1.308(2) y
N4 C15 1.472(2) y
N4 H4a 0.8800 ?
C10 C13 1.478(2) y
C11 C12 1.547(2) y
C11 H11a 0.9900 ?
C11 H11b 0.9900 ?
C12 H12a 0.9900 ?
C12 H12b 0.9900 ?
C14 C15 1.540(2) y
C14 H14a 0.9900 ?
C14 H14b 0.9900 ?
C15 H15a 0.9900 ?
C15 H15b 0.9900 ?
N5 C16 1.307(2) y
N5 C17 1.472(2) y
N5 H5 0.8800 ?
N6 C16 1.309(2) y
N6 C18 1.472(2) y
N6 H6a 0.8800 ?
N7 C19 1.347(2) y
N7 C20 1.458(2) y
N7 H7 0.8800 ?
N8 C19 1.282(2) y
N8 C21 1.482(2) y
C16 C19 1.484(2) y
C17 C18 1.540(2) y
C17 H17a 0.9900 ?
C17 H17b 0.9900 ?
C18 H18a 0.9900 ?
C18 H18b 0.9900 ?
C20 C21 1.543(3) y
C20 H20a 0.9900 ?
C20 H20b 0.9900 ?
C21 H21a 0.9900 ?
C21 H21b 0.9900 ?
O7a H7a 0.8701(8) ?
O7a H7b 0.8700(7) ?
O7a H7c 1.22(5) ?
O7b H7b 1.02(5) ?
O7b H7c 0.8701(7) ?
O7b H7d 0.8700(7) ?

loop_
_geom_hbond_atom_site_label_D
_geom_hbond_atom_site_label_H
_geom_hbond_atom_site_label_A
_geom_hbond_distance_DH
_geom_hbond_distance_HA
_geom_hbond_distance_DA
_geom_hbond_angle_DHA
_geom_hbond_site_symmetry_A
_geom_hbond_publ_flag
N2 H2A O2 0.88 1.87 2.7108(18) 158 1_556 y
N3 H3A N8 0.88 2.02 2.849(2) 156 . y
N4 H4A O1 0.88 1.85 2.6788(18) 155.3 1_556 y
N5 H5 O5 0.88 1.87 2.7340(18) 167.2 . y
N6 H6A N1 0.88 2.02 2.8535(19) 156.7 . y
N7 H7 O5 0.88 2.03 2.8249(18) 149.1 . y
O3 H3 O6 0.84 1.64 2.4775(15) 172.5 6_556 y
O7A H7A O4 0.87 2.39(2) 3.226(5) 162(6) . y
O7A H7B O1 0.87 2.31(3) 3.123(5) 155(6) 6_556 y
O7B H7C O1 0.87 1.986(15) 2.845(5) 169(7) 6_556 y
O7B H7D O7B 0.87 1.59(3) 2.417(10) 157(7) 5_566 y
